data_4121847
loop_
_publ_author_name
'Quan, Yangjian'
'Qiu, Zaozao'
'Xie, Zuowei'

_publ_section_title
;
 Transition-Metal-Mediated Three-Component Cascade Cyclization: Selective
 Cage B-C(sp(2)) Coupling of Carborane with Aromatics and Synthesis of
 Carborane-Fused Tricyclics.
;
_journal_issue 21
_journal_name_full 'Journal of the American Chemical Society'
_journal_page_first 7599
_journal_page_last 7602
_journal_paper_doi 10.1021/ja503489b
_journal_volume 136
_journal_year 2014
_chemical_formula_sum 'C10 H16 B10'
_chemical_formula_weight 244.33
_chemical_name_systematic
; 
 ? 
;
_space_group_crystal_system monoclinic
_space_group_IT_number 14
_space_group_name_Hall '-P 2ybc'
_space_group_name_H-M_alt 'P 1 21/c 1'
_symmetry_space_group_name_Hall '-P 2ybc'
_symmetry_space_group_name_H-M 'P 1 21/c 1'
_atom_sites_solution_hydrogens geom
_audit_creation_method SHELXL-2014
_cell_angle_alpha 90
_cell_angle_beta 110.603(5)
_cell_angle_gamma 90
_cell_formula_units_Z 8
_cell_length_a 24.5147(17)
_cell_length_b 7.0276(5)
_cell_length_c 17.2539(14)
_cell_measurement_reflns_used 3220
_cell_measurement_temperature 296(2)
_cell_measurement_theta_max 23.86
_cell_measurement_theta_min 2.52
_cell_volume 2782.4(4)
_computing_cell_refinement 'Bruker SAINT'
_computing_data_collection 'Bruker APEX2'
_computing_data_reduction 'Bruker SAINT'
_computing_molecular_graphics 'Bruker SHELXTL'
_computing_publication_material 'Bruker SHELXTL'
_computing_structure_refinement 'SHELXL-2014 (Sheldrick, 2014)'
_computing_structure_solution 'SHELXS-97 (Sheldrick, 2008)'
_diffrn_ambient_temperature 296(2)
_diffrn_measured_fraction_theta_full 0.999
_diffrn_measured_fraction_theta_max 0.999
_diffrn_measurement_device_type 'Bruker APEX-II CCD'
_diffrn_measurement_method '\f and \w scans'
_diffrn_radiation_type MoK\a
_diffrn_radiation_wavelength 0.71073
_diffrn_reflns_av_R_equivalents 0.0876
_diffrn_reflns_av_unetI/netI 0.0628
_diffrn_reflns_Laue_measured_fraction_full 0.999
_diffrn_reflns_Laue_measured_fraction_max 0.999
_diffrn_reflns_limit_h_max 29
_diffrn_reflns_limit_h_min -29
_diffrn_reflns_limit_k_max 7
_diffrn_reflns_limit_k_min -8
_diffrn_reflns_limit_l_max 20
_diffrn_reflns_limit_l_min -20
_diffrn_reflns_number 32028
_diffrn_reflns_point_group_measured_fraction_full 0.999
_diffrn_reflns_point_group_measured_fraction_max 0.999
_diffrn_reflns_theta_full 25.242
_diffrn_reflns_theta_max 25.497
_diffrn_reflns_theta_min 0.887
_exptl_absorpt_coefficient_mu 0.055
_exptl_absorpt_correction_T_max 0.7461
_exptl_absorpt_correction_T_min 0.5997
_exptl_absorpt_correction_type multi-scan
_exptl_absorpt_process_details sadabs
_exptl_crystal_colour colorless
_exptl_crystal_density_diffrn 1.167
_exptl_crystal_description block
_exptl_crystal_F_000 1008
_exptl_crystal_size_max 0.500
_exptl_crystal_size_mid 0.400
_exptl_crystal_size_min 0.300
_refine_diff_density_max 0.736
_refine_diff_density_min -0.324
_refine_diff_density_rms 0.086
_refine_ls_extinction_method none
_refine_ls_goodness_of_fit_ref 0.991
_refine_ls_hydrogen_treatment constr
_refine_ls_matrix_type full
_refine_ls_number_parameters 362
_refine_ls_number_reflns 5172
_refine_ls_number_restraints 0
_refine_ls_restrained_S_all 0.991
_refine_ls_R_factor_all 0.1326
_refine_ls_R_factor_gt 0.0915
_refine_ls_shift/su_max 0.000
_refine_ls_shift/su_mean 0.000
_refine_ls_structure_factor_coef Fsqd
_refine_ls_weighting_details 'w=1/[\s^2^(Fo^2^)+(0.2000P)^2^] where P=(Fo^2^+2Fc^2^)/3'
_refine_ls_weighting_scheme calc
_refine_ls_wR_factor_gt 0.2182
_refine_ls_wR_factor_ref 0.2663
_reflns_Friedel_coverage 0.000
_reflns_number_gt 3473
_reflns_number_total 5172
_reflns_threshold_expression 'I > 2\s(I)'
_cod_data_source_file ja503489b_si_002.cif
_cod_data_source_block D
_cod_depositor_comments 'Adding full bibliography for 4121842--4121847.cif.'
_cod_database_code 4121847
_shelx_space_group_comment
; 
The symmetry employed for this shelxl refinement is uniquely defined 
by the following loop, which should always be used as a source of 
symmetry information in preference to the above space-group names. 
They are only intended as comments. 
;
_shelx_estimated_absorpt_t_min 0.973
_shelx_estimated_absorpt_t_max 0.984
_shelxl_version_number 2014-3

loop_
_space_group_symop_operation_xyz
'x, y, z'
'-x, y+1/2, -z+1/2'
'-x, -y, -z'
'x, -y-1/2, z-1/2'

loop_
_atom_site_label
_atom_site_type_symbol
_atom_site_fract_x
_atom_site_fract_y
_atom_site_fract_z
_atom_site_U_iso_or_equiv
_atom_site_adp_type
_atom_site_occupancy
_atom_site_site_symmetry_order
_atom_site_calc_flag
_atom_site_refinement_flags_posn
_atom_site_refinement_flags_adp
C1' C 0.33508(18) 0.7696(7) 0.2918(3) 0.0311(12) Uani 1 1 d . .
C2' C 0.4009(2) 0.6868(8) 0.3409(3) 0.0395(13) Uani 1 1 d . .
H2' H 0.4279 0.6372 0.3058 0.047 Uiso 1 1 calc R U
C11' C 0.3142(2) 0.7845(8) 0.2009(3) 0.0425(13) Uani 1 1 d . .
H11A H 0.2849 0.7026 0.1696 0.051 Uiso 1 1 calc R U
C12' C 0.33582(18) 0.9114(7) 0.1617(3) 0.0390(12) Uani 1 1 d . .
H12A H 0.3198 0.9106 0.1042 0.047 Uiso 1 1 calc R U
C13' C 0.38182(17) 1.0519(6) 0.1988(3) 0.0352(11) Uani 1 1 d . .
C14' C 0.3982(2) 1.1759(7) 0.1486(3) 0.0444(13) Uani 1 1 d . .
H14A H 0.3791 1.1717 0.0915 0.053 Uiso 1 1 calc R U
C15' C 0.4424(2) 1.3054(7) 0.1821(4) 0.0502(14) Uani 1 1 d . .
H15A H 0.4523 1.3903 0.1479 0.060 Uiso 1 1 calc R U
C16' C 0.4721(2) 1.3090(8) 0.2670(3) 0.0450(13) Uani 1 1 d . .
H16A H 0.5031 1.3923 0.2894 0.054 Uiso 1 1 calc R U
C17' C 0.4558(2) 1.1904(7) 0.3174(3) 0.0383(12) Uani 1 1 d . .
H17A H 0.4752 1.1970 0.3743 0.046 Uiso 1 1 calc R U
C18' C 0.41041(17) 1.0588(6) 0.2855(3) 0.0302(10) Uani 1 1 d . .
B3' B 0.3909(2) 0.9265(8) 0.3430(3) 0.0311(12) Uani 1 1 d . .
B4' B 0.3205(2) 0.9460(8) 0.3496(4) 0.0374(13) Uani 1 1 d . .
H4' H 0.2926 1.0697 0.3233 0.045 Uiso 1 1 calc R U
B5' B 0.2900(3) 0.7187(9) 0.3452(4) 0.0400(15) Uani 1 1 d . .
H5' H 0.2428 0.6946 0.3164 0.048 Uiso 1 1 calc R U
B6' B 0.3425(3) 0.5479(8) 0.3370(4) 0.0440(15) Uani 1 1 d . .
H6' H 0.3302 0.4133 0.3027 0.053 Uiso 1 1 calc R U
B7' B 0.4348(2) 0.7967(8) 0.4309(4) 0.0377(13) Uani 1 1 d . .
H7' H 0.4821 0.8204 0.4579 0.045 Uiso 1 1 calc R U
B8' B 0.3834(2) 0.9636(8) 0.4395(4) 0.0388(13) Uani 1 1 d . .
H8' H 0.3971 1.0983 0.4731 0.047 Uiso 1 1 calc R U
B9' B 0.3210(2) 0.8380(8) 0.4407(4) 0.0425(14) Uani 1 1 d . .
H9' H 0.2940 0.8910 0.4753 0.051 Uiso 1 1 calc R U
B10' B 0.3340(3) 0.5887(9) 0.4325(4) 0.0470(16) Uani 1 1 d . .
H10' H 0.3152 0.4789 0.4612 0.056 Uiso 1 1 calc R U
B11' B 0.4048(3) 0.5674(8) 0.4277(4) 0.0451(15) Uani 1 1 d . .
H11' H 0.4327 0.4433 0.4532 0.054 Uiso 1 1 calc R U
B12' B 0.3918(3) 0.7440(8) 0.4922(5) 0.0392(16) Uani 1 1 d . .
H12' H 0.4106 0.7353 0.5601 0.047 Uiso 1 1 calc R U
C1 C 0.1670(2) 0.2909(8) 0.9598(4) 0.0391(13) Uani 1 1 d . .
C2 C 0.1027(2) 0.1972(7) 0.9421(4) 0.0425(13) Uani 1 1 d . .
H2 H 0.0765 0.1439 0.8802 0.051 Uiso 1 1 calc R U
C11 C 0.1878(2) 0.3092(8) 0.8896(4) 0.0492(14) Uani 1 1 d . .
H11B H 0.2176 0.2296 0.8880 0.059 Uiso 1 1 calc R U
C12 C 0.1661(2) 0.4330(7) 0.8289(3) 0.0459(13) Uani 1 1 d . .
H12B H 0.1825 0.4351 0.7878 0.055 Uiso 1 1 calc R U
C13 C 0.11864(17) 0.5674(6) 0.8203(3) 0.0349(11) Uani 1 1 d . .
C14 C 0.1019(2) 0.6909(7) 0.7529(3) 0.0470(13) Uani 1 1 d . .
H14B H 0.1219 0.6895 0.7161 0.056 Uiso 1 1 calc R U
C15 C 0.0564(2) 0.8144(7) 0.7403(4) 0.0527(15) Uani 1 1 d . .
H15B H 0.0452 0.8947 0.6945 0.063 Uiso 1 1 calc R U
C16 C 0.0273(2) 0.8196(7) 0.7956(4) 0.0498(15) Uani 1 1 d . .
H16B H -0.0034 0.9041 0.7875 0.060 Uiso 1 1 calc R U
C17 C 0.0436(2) 0.6999(7) 0.8626(3) 0.0381(12) Uani 1 1 d . .
H17B H 0.0237 0.7038 0.8995 0.046 Uiso 1 1 calc R U
C18 C 0.08980(17) 0.5720(6) 0.8765(3) 0.0314(10) Uani 1 1 d . .
B3 B 0.1627(3) 0.0668(8) 0.9974(5) 0.0533(18) Uani 1 1 d . .
H3 H 0.1772 -0.0647 0.9760 0.064 Uiso 1 1 calc R U
B4 B 0.2117(3) 0.2419(9) 1.0572(5) 0.0467(18) Uani 1 1 d . .
H4 H 0.2591 0.2235 1.0755 0.056 Uiso 1 1 calc R U
B5 B 0.1794(2) 0.4660(8) 1.0314(4) 0.0384(13) Uani 1 1 d . .
H5 H 0.2059 0.5934 1.0334 0.046 Uiso 1 1 calc R U
B6 B 0.1105(2) 0.4396(7) 0.9536(3) 0.0318(12) Uani 1 1 d . .
B7 B 0.0995(3) 0.0747(9) 1.0256(5) 0.0525(17) Uani 1 1 d . .
H7 H 0.0733 -0.0535 1.0233 0.063 Uiso 1 1 calc R U
B8 B 0.1694(3) 0.1071(10) 1.1017(4) 0.0539(19) Uani 1 1 d . .
H8 H 0.1893 0.0004 1.1500 0.065 Uiso 1 1 calc R U
B9 B 0.1792(3) 0.3523(9) 1.1218(4) 0.0484(16) Uani 1 1 d . .
H9 H 0.2053 0.4050 1.1839 0.058 Uiso 1 1 calc R U
B10 B 0.1168(2) 0.4750(8) 1.0585(4) 0.0380(13) Uani 1 1 d . .
H10 H 0.1021 0.6076 1.0788 0.046 Uiso 1 1 calc R U
B11 B 0.0672(2) 0.3036(8) 0.9976(4) 0.0378(13) Uani 1 1 d . .
H11 H 0.0197 0.3237 0.9765 0.045 Uiso 1 1 calc R U
B12 B 0.1092(3) 0.2508(8) 1.1014(4) 0.0385(16) Uani 1 1 d . .
H12 H 0.0892 0.2373 1.1491 0.046 Uiso 1 1 calc R U

loop_
_atom_site_aniso_label
_atom_site_aniso_U_11
_atom_site_aniso_U_22
_atom_site_aniso_U_33
_atom_site_aniso_U_23
_atom_site_aniso_U_13
_atom_site_aniso_U_12
C1' 0.023(2) 0.036(3) 0.031(3) 0.0018(18) 0.006(2) -0.0035(17)
C2' 0.036(3) 0.054(4) 0.030(3) -0.001(2) 0.014(2) 0.008(2)
C11' 0.039(3) 0.059(3) 0.026(3) -0.004(2) 0.006(2) -0.002(2)
C12' 0.042(3) 0.040(3) 0.031(2) -0.0037(19) 0.008(2) -0.003(2)
C13' 0.034(2) 0.039(3) 0.036(3) 0.000(2) 0.0162(19) 0.0035(18)
C14' 0.045(3) 0.055(4) 0.038(3) 0.009(2) 0.019(2) 0.002(2)
C15' 0.059(3) 0.052(4) 0.049(4) 0.010(3) 0.031(3) 0.000(3)
C16' 0.042(3) 0.054(4) 0.047(3) -0.008(3) 0.025(2) -0.010(2)
C17' 0.034(2) 0.048(3) 0.037(3) -0.004(2) 0.018(2) -0.003(2)
C18' 0.034(2) 0.026(2) 0.034(2) -0.0047(17) 0.0161(18) 0.0020(17)
B3' 0.029(2) 0.038(3) 0.024(3) 0.000(2) 0.0071(19) 0.000(2)
B4' 0.043(3) 0.029(3) 0.040(3) 0.002(2) 0.014(2) 0.003(2)
B5' 0.037(3) 0.051(4) 0.034(4) -0.001(2) 0.016(3) -0.014(2)
B6' 0.056(4) 0.026(3) 0.047(4) -0.002(2) 0.015(3) -0.004(2)
B7' 0.032(3) 0.049(4) 0.030(3) 0.003(3) 0.008(2) 0.000(2)
B8' 0.049(3) 0.033(3) 0.034(3) -0.001(2) 0.014(3) -0.005(2)
B9' 0.039(3) 0.050(4) 0.043(3) -0.005(3) 0.021(3) -0.002(2)
B10' 0.051(3) 0.052(4) 0.035(3) 0.010(3) 0.012(3) -0.017(3)
B11' 0.052(3) 0.033(3) 0.047(4) 0.012(2) 0.013(3) 0.007(2)
B12' 0.046(4) 0.036(4) 0.038(5) 0.001(2) 0.018(4) -0.009(2)
C1 0.039(3) 0.041(3) 0.040(3) 0.005(2) 0.018(3) 0.010(2)
C2 0.045(3) 0.035(3) 0.045(3) -0.001(2) 0.013(2) 0.003(2)
C11 0.047(3) 0.061(4) 0.046(4) 0.011(3) 0.025(3) 0.020(3)
C12 0.041(3) 0.061(4) 0.042(3) 0.001(2) 0.022(2) -0.001(2)
C13 0.035(2) 0.033(3) 0.036(3) 0.0010(19) 0.0113(19) -0.0024(17)
C14 0.054(3) 0.054(3) 0.038(3) 0.012(2) 0.023(3) 0.003(2)
C15 0.058(3) 0.051(4) 0.045(3) 0.026(3) 0.012(3) 0.012(3)
C16 0.045(3) 0.042(3) 0.056(4) 0.010(3) 0.010(3) 0.011(2)
C17 0.039(3) 0.037(3) 0.039(3) 0.001(2) 0.014(2) 0.002(2)
C18 0.032(2) 0.026(2) 0.031(2) -0.0023(17) 0.0054(18) -0.0032(17)
B3 0.074(4) 0.028(3) 0.074(5) 0.007(3) 0.047(4) 0.013(3)
B4 0.034(3) 0.049(4) 0.053(5) 0.016(3) 0.010(3) 0.012(2)
B5 0.035(3) 0.039(3) 0.039(3) 0.009(2) 0.010(2) 0.002(2)
B6 0.030(2) 0.030(3) 0.037(3) -0.003(2) 0.014(2) 0.0021(19)
B7 0.063(4) 0.040(4) 0.063(5) 0.000(3) 0.032(4) -0.004(3)
B8 0.059(4) 0.054(4) 0.055(4) 0.034(3) 0.028(3) 0.028(3)
B9 0.051(3) 0.052(4) 0.037(4) 0.000(3) 0.009(3) -0.002(3)
B10 0.047(3) 0.037(3) 0.034(3) -0.001(2) 0.018(2) 0.005(2)
B11 0.029(3) 0.049(4) 0.035(3) 0.002(3) 0.012(2) 0.000(2)
B12 0.041(3) 0.051(4) 0.030(4) 0.008(2) 0.020(4) 0.008(2)

loop_
_atom_type_symbol
_atom_type_description
_atom_type_scat_dispersion_real
_atom_type_scat_dispersion_imag
_atom_type_scat_source
C C 0.0033 0.0016 'International Tables Vol C Tables 4.2.6.8 and 6.1.1.4'
H H 0.0000 0.0000 'International Tables Vol C Tables 4.2.6.8 and 6.1.1.4'
B B 0.0013 0.0007 'International Tables Vol C Tables 4.2.6.8 and 6.1.1.4'

loop_
_geom_angle_atom_site_label_1
_geom_angle_atom_site_label_2
_geom_angle_atom_site_label_3
_geom_angle
C11' C1' C2' 119.0(4)
C11' C1' B4' 120.3(4)
C2' C1' B4' 109.0(4)
C11' C1' B5' 122.8(4)
C2' C1' B5' 110.7(4)
B4' C1' B5' 61.9(3)
C11' C1' B6' 119.2(4)
C2' C1' B6' 61.2(3)
B4' C1' B6' 113.8(4)
B5' C1' B6' 63.4(3)
C11' C1' B3' 114.4(4)
C2' C1' B3' 60.5(3)
B4' C1' B3' 62.0(3)
B5' C1' B3' 113.7(4)
B6' C1' B3' 113.9(4)
C1' C2' B7' 113.1(4)
C1' C2' B11' 111.8(4)
B7' C2' B11' 63.3(3)
C1' C2' B3' 62.5(3)
B7' C2' B3' 63.3(3)
B11' C2' B3' 115.8(4)
C1' C2' B6' 61.7(3)
B7' C2' B6' 115.8(4)
B11' C2' B6' 62.5(3)
B3' C2' B6' 116.1(4)
C12' C11' C1' 122.3(5)
C11' C12' C13' 127.6(5)
C14' C13' C18' 119.8(4)
C14' C13' C12' 119.9(4)
C18' C13' C12' 120.3(4)
C15' C14' C13' 120.8(5)
C14' C15' C16' 119.9(5)
C17' C16' C15' 120.0(5)
C16' C17' C18' 121.6(5)
C17' C18' C13' 117.9(4)
C17' C18' B3' 121.7(4)
C13' C18' B3' 120.4(4)
C18' B3' C2' 119.9(4)
C18' B3' C1' 114.9(4)
C2' B3' C1' 57.0(3)
C18' B3' B8' 132.4(4)
C2' B3' B8' 103.3(4)
C1' B3' B8' 104.5(4)
C18' B3' B4' 121.4(4)
C2' B3' B4' 103.2(4)
C1' B3' B4' 58.1(3)
B8' B3' B4' 60.0(3)
C18' B3' B7' 128.6(4)
C2' B3' B7' 57.4(3)
C1' B3' B7' 103.9(4)
B8' B3' B7' 60.0(3)
B4' B3' B7' 107.2(4)
C1' B4' B9' 105.9(4)
C1' B4' B5' 59.0(3)
B9' B4' B5' 60.6(3)
C1' B4' B8' 105.5(4)
B9' B4' B8' 60.7(3)
B5' B4' B8' 109.2(4)
C1' B4' B3' 59.9(3)
B9' B4' B3' 109.1(4)
B5' B4' B3' 109.6(4)
B8' B4' B3' 59.6(3)
C1' B5' B4' 59.1(3)
C1' B5' B9' 104.9(4)
B4' B5' B9' 59.3(3)
C1' B5' B10' 104.7(4)
B4' B5' B10' 108.2(4)
B9' B5' B10' 61.1(4)
C1' B5' B6' 58.8(3)
B4' B5' B6' 107.8(4)
B9' B5' B6' 107.8(4)
B10' B5' B6' 59.0(4)
C2' B6' C1' 57.1(3)
C2' B6' B10' 104.1(4)
C1' B6' B10' 104.4(4)
C2' B6' B11' 58.1(3)
C1' B6' B11' 104.6(4)
B10' B6' B11' 60.5(3)
C2' B6' B5' 103.1(4)
C1' B6' B5' 57.9(3)
B10' B6' B5' 59.6(4)
B11' B6' B5' 107.3(4)
C2' B7' B8' 104.4(4)
C2' B7' B11' 58.9(3)
B8' B7' B11' 107.9(4)
C2' B7' B12' 104.6(4)
B8' B7' B12' 59.9(3)
B11' B7' B12' 60.0(3)
C2' B7' B3' 59.3(3)
B8' B7' B3' 59.6(3)
B11' B7' B3' 108.8(4)
B12' B7' B3' 108.0(4)
B3' B8' B7' 60.4(3)
B3' B8' B4' 60.5(3)
B7' B8' B4' 108.0(4)
B3' B8' B12' 109.0(4)
B7' B8' B12' 60.4(3)
B4' B8' B12' 107.4(4)
B3' B8' B9' 108.4(4)
B7' B8' B9' 108.3(4)
B4' B8' B9' 59.0(3)
B12' B8' B9' 60.2(3)
B4' B9' B5' 60.0(3)
B4' B9' B8' 60.3(3)
B5' B9' B8' 108.3(4)
B4' B9' B12' 108.0(4)
B5' B9' B12' 108.3(4)
B8' B9' B12' 59.7(3)
B4' B9' B10' 107.5(4)
B5' B9' B10' 59.5(3)
B8' B9' B10' 107.9(4)
B12' B9' B10' 60.5(3)
B6' B10' B5' 61.4(3)
B6' B10' B11' 60.0(3)
B5' B10' B11' 108.4(4)
B6' B10' B9' 108.4(4)
B5' B10' B9' 59.4(3)
B11' B10' B9' 106.8(4)
B6' B10' B12' 107.8(4)
B5' B10' B12' 107.2(4)
B11' B10' B12' 59.4(4)
B9' B10' B12' 59.2(3)
C2' B11' B6' 59.4(3)
C2' B11' B7' 57.8(3)
B6' B11' B7' 108.6(4)
C2' B11' B10' 104.4(4)
B6' B11' B10' 59.5(3)
B7' B11' B10' 109.0(4)
C2' B11' B12' 104.0(4)
B6' B11' B12' 108.7(4)
B7' B11' B12' 60.3(3)
B10' B11' B12' 61.0(3)
B8' B12' B11' 107.6(5)
B8' B12' B7' 59.8(3)
B11' B12' B7' 59.7(4)
B8' B12' B9' 60.0(3)
B11' B12' B9' 107.9(5)
B7' B12' B9' 107.7(5)
B8' B12' B10' 108.0(5)
B11' B12' B10' 59.6(3)
B7' B12' B10' 107.4(5)
B9' B12' B10' 60.3(4)
C11 C1 C2 118.0(5)
C11 C1 B4 123.0(4)
C2 C1 B4 110.5(5)
C11 C1 B5 120.7(5)
C2 C1 B5 110.1(4)
B4 C1 B5 62.3(3)
C11 C1 B6 113.7(4)
C2 C1 B6 61.8(3)
B4 C1 B6 114.5(4)
B5 C1 B6 62.2(3)
C11 C1 B3 118.3(5)
C2 C1 B3 61.2(4)
B4 C1 B3 62.7(4)
B5 C1 B3 114.1(4)
B6 C1 B3 115.3(4)
C1 C2 B11 111.9(4)
C1 C2 B7 111.9(4)
B11 C2 B7 63.6(4)
C1 C2 B3 61.9(4)
B11 C2 B3 115.9(4)
B7 C2 B3 62.8(4)
C1 C2 B6 61.2(3)
B11 C2 B6 63.3(3)
B7 C2 B6 116.0(4)
B3 C2 B6 115.3(4)
C12 C11 C1 123.3(5)
C11 C12 C13 126.1(5)
C18 C13 C14 119.8(4)
C18 C13 C12 121.8(4)
C14 C13 C12 118.4(4)
C15 C14 C13 120.8(5)
C14 C15 C16 119.8(5)
C17 C16 C15 119.9(5)
C16 C17 C18 121.3(5)
C13 C18 C17 118.4(4)
C13 C18 B6 119.4(4)
C17 C18 B6 122.1(4)
C2 B3 C1 56.9(3)
C2 B3 B8 103.7(4)
C1 B3 B8 103.9(5)
C2 B3 B4 103.1(4)
C1 B3 B4 57.7(4)
B8 B3 B4 59.8(4)
C2 B3 B7 58.4(4)
C1 B3 B7 104.4(4)
B8 B3 B7 59.8(4)
B4 B3 B7 107.2(5)
C1 B4 B5 59.0(3)
C1 B4 B9 105.1(4)
B5 B4 B9 60.0(3)
C1 B4 B8 105.5(5)
B5 B4 B8 108.2(4)
B9 B4 B8 59.8(4)
C1 B4 B3 59.6(4)
B5 B4 B3 108.9(4)
B9 B4 B3 108.0(5)
B8 B4 B3 60.0(4)
C1 B5 B4 58.7(4)
C1 B5 B9 105.2(4)
B4 B5 B9 60.4(4)
C1 B5 B10 105.7(4)
B4 B5 B10 109.0(4)
B9 B5 B10 60.2(3)
C1 B5 B6 59.3(3)
B4 B5 B6 109.1(4)
B9 B5 B6 109.2(4)
B10 B5 B6 60.8(3)
C18 B6 C1 115.6(4)
C18 B6 C2 120.3(4)
C1 B6 C2 57.0(3)
C18 B6 B5 121.8(4)
C1 B6 B5 58.5(3)
C2 B6 B5 103.3(4)
C18 B6 B10 132.3(4)
C1 B6 B10 104.1(4)
C2 B6 B10 102.9(4)
B5 B6 B10 59.5(3)
C18 B6 B11 128.4(4)
C1 B6 B11 103.7(4)
C2 B6 B11 57.3(3)
B5 B6 B11 106.7(4)
B10 B6 B11 59.6(3)
C2 B7 B12 103.9(4)
C2 B7 B8 104.0(4)
B12 B7 B8 61.0(4)
C2 B7 B11 57.6(3)
B12 B7 B11 59.8(3)
B8 B7 B11 107.9(4)
C2 B7 B3 58.8(4)
B12 B7 B3 108.8(5)
B8 B7 B3 59.8(4)
B11 B7 B3 107.5(4)
B9 B8 B3 108.4(4)
B9 B8 B4 60.0(4)
B3 B8 B4 60.2(4)
B9 B8 B7 107.6(4)
B3 B8 B7 60.4(4)
B4 B8 B7 108.1(4)
B9 B8 B12 60.1(3)
B3 B8 B12 107.8(5)
B4 B8 B12 107.8(4)
B7 B8 B12 59.1(4)
B5 B9 B8 108.3(4)
B5 B9 B10 59.9(3)
B8 B9 B10 109.2(4)
B5 B9 B4 59.6(3)
B8 B9 B4 60.2(3)
B10 B9 B4 108.1(5)
B5 B9 B12 108.1(5)
B8 B9 B12 60.8(3)
B10 B9 B12 60.4(3)
B4 B9 B12 108.5(5)
B5 B10 B9 59.9(3)
B5 B10 B11 107.5(4)
B9 B10 B11 107.5(4)
B5 B10 B12 108.0(4)
B9 B10 B12 60.2(3)
B11 B10 B12 59.6(3)
B5 B10 B6 59.7(3)
B9 B10 B6 108.0(4)
B11 B10 B6 60.4(3)
B12 B10 B6 108.4(4)
C2 B11 B12 104.5(4)
C2 B11 B10 104.8(4)
B12 B11 B10 60.4(3)
C2 B11 B7 58.9(4)
B12 B11 B7 59.3(4)
B10 B11 B7 107.8(4)
C2 B11 B6 59.4(3)
B12 B11 B6 108.8(4)
B10 B11 B6 60.0(3)
B7 B11 B6 108.9(4)
B7 B12 B11 60.9(4)
B7 B12 B9 107.4(5)
B11 B12 B9 107.2(4)
B7 B12 B10 108.7(5)
B11 B12 B10 60.0(3)
B9 B12 B10 59.4(3)
B7 B12 B8 59.9(4)
B11 B12 B8 108.0(5)
B9 B12 B8 59.1(4)
B10 B12 B8 107.1(5)

loop_
_geom_bond_atom_site_label_1
_geom_bond_atom_site_label_2
_geom_bond_distance
C1' C11' 1.473(7)
C1' C2' 1.641(6)
C1' B4' 1.706(7)
C1' B5' 1.705(8)
C1' B6' 1.722(7)
C1' B3' 1.737(7)
C2' B7' 1.671(8)
C2' B11' 1.691(8)
C2' B3' 1.705(8)
C2' B6' 1.713(8)
C11' C12' 1.336(7)
C12' C13' 1.465(6)
C13' C14' 1.384(6)
C13' C18' 1.412(6)
C14' C15' 1.377(7)
C15' C16' 1.387(8)
C16' C17' 1.362(7)
C17' C18' 1.401(6)
C18' B3' 1.552(6)
B3' B8' 1.757(7)
B3' B4' 1.773(7)
B3' B7' 1.772(7)
B4' B9' 1.742(8)
B4' B5' 1.754(8)
B4' B8' 1.764(8)
B5' B9' 1.765(9)
B5' B10' 1.768(9)
B5' B6' 1.801(9)
B6' B10' 1.757(9)
B6' B11' 1.766(8)
B7' B8' 1.765(8)
B7' B11' 1.764(8)
B7' B12' 1.776(9)
B8' B12' 1.767(8)
B8' B9' 1.773(8)
B9' B12' 1.776(8)
B9' B10' 1.795(8)
B10' B11' 1.774(8)
B10' B12' 1.798(8)
B11' B12' 1.769(9)
C1 C11 1.476(8)
C1 C2 1.634(7)
C1 B4 1.687(9)
C1 B5 1.693(8)
C1 B6 1.708(6)
C1 B3 1.721(8)
C2 B11 1.680(8)
C2 B7 1.704(9)
C2 B3 1.711(8)
C2 B6 1.718(7)
C11 C12 1.320(7)
C12 C13 1.465(6)
C13 C18 1.386(6)
C13 C14 1.392(6)
C14 C15 1.369(7)
C15 C16 1.381(8)
C16 C17 1.369(7)
C17 C18 1.398(6)
C18 B6 1.556(7)
B3 B8 1.770(10)
B3 B4 1.774(10)
B3 B7 1.780(9)
B4 B5 1.748(8)
B4 B9 1.762(10)
B4 B8 1.766(9)
B5 B9 1.754(8)
B5 B10 1.754(8)
B5 B6 1.758(7)
B6 B10 1.778(8)
B6 B11 1.785(7)
B7 B12 1.755(10)
B7 B8 1.769(9)
B7 B11 1.783(9)
B8 B9 1.758(9)
B8 B12 1.788(8)
B9 B10 1.761(8)
B9 B12 1.775(9)
B10 B11 1.771(8)
B10 B12 1.778(8)
B11 B12 1.763(9)
